data_7017536
loop_
_publ_author_name
'Ho, Yu-Man'
'Koo, Chi-Kin'
'Wong, Ka-Leung'
'Kong, Hoi-Kuan'
'Chan, Chris Tsz-Leung'
'Kwok, Wai-Ming'
'Chow, Cheuk-Fai'
'Lam, Michael Hon-Wah'
'Wong, Wai-Yeung'

_publ_section_title
;
 The synthesis and photophysical studies of cyclometalated Pt(ii)
 complexes with C,N,N-ligands containing imidazolyl donors.
;
_journal_issue 6
_journal_name_full 'Dalton transactions (Cambridge, England : 2003)'
_journal_page_first 1792
_journal_page_last 1800
_journal_paper_doi 10.1039/c1dt11037c
_journal_volume 41
_journal_year 2012
_chemical_formula_sum 'C14 H12 Cl N3 O Pt'
_chemical_formula_weight 468.81
_chemical_name_systematic
;
?
;
_space_group_IT_number 14
_symmetry_cell_setting monoclinic
_symmetry_space_group_name_Hall '-P 2yn'
_symmetry_space_group_name_H-M 'P 1 21/n 1'
_atom_sites_solution_hydrogens geom
_atom_sites_solution_primary direct
_atom_sites_solution_secondary difmap
_audit_creation_method SHELXL-97
_cell_angle_alpha 90.00
_cell_angle_beta 99.4410(10)
_cell_angle_gamma 90.00
_cell_formula_units_Z 4
_cell_length_a 9.7720(6)
_cell_length_b 12.5346(7)
_cell_length_c 11.1227(7)
_cell_measurement_temperature 173(2)
_cell_volume 1343.94(14)
_computing_cell_refinement 'SAINT (Bruker, 1999)'
_computing_data_collection 'SMART (Bruker, 1998)'
_computing_data_reduction SAINT
_computing_structure_refinement 'SHELXL-97 (Sheldrick, 1997)'
_computing_structure_solution 'SHELXS-97 (Sheldrick, 1990)'
_diffrn_ambient_temperature 173(2)
_diffrn_measured_fraction_theta_full 0.981
_diffrn_measured_fraction_theta_max 0.981
_diffrn_measurement_device_type 'Smart CCD'
_diffrn_measurement_method '\w and \f scans'
_diffrn_radiation_monochromator graphite
_diffrn_radiation_source 'fine-focus sealed tube'
_diffrn_radiation_type MoK\a
_diffrn_radiation_wavelength 0.71073
_diffrn_reflns_av_R_equivalents 0.0260
_diffrn_reflns_av_sigmaI/netI 0.0297
_diffrn_reflns_limit_h_max 11
_diffrn_reflns_limit_h_min -11
_diffrn_reflns_limit_k_max 14
_diffrn_reflns_limit_k_min -14
_diffrn_reflns_limit_l_max 7
_diffrn_reflns_limit_l_min -13
_diffrn_reflns_number 6192
_diffrn_reflns_theta_full 25.00
_diffrn_reflns_theta_max 25.00
_diffrn_reflns_theta_min 2.47
_exptl_absorpt_coefficient_mu 10.637
_exptl_absorpt_correction_T_max 1.0000
_exptl_absorpt_correction_T_min 0.5128
_exptl_absorpt_correction_type multi-scan
_exptl_absorpt_process_details SADABS
_exptl_crystal_colour yellow
_exptl_crystal_density_diffrn 2.317
_exptl_crystal_density_method 'not measured'
_exptl_crystal_description block
_exptl_crystal_F_000 880
_exptl_crystal_size_max 0.30
_exptl_crystal_size_mid 0.24
_exptl_crystal_size_min 0.22
_refine_diff_density_max 1.901
_refine_diff_density_min -1.856
_refine_diff_density_rms 0.171
_refine_ls_extinction_method none
_refine_ls_goodness_of_fit_ref 1.058
_refine_ls_hydrogen_treatment constr
_refine_ls_matrix_type full
_refine_ls_number_parameters 181
_refine_ls_number_reflns 2313
_refine_ls_number_restraints 0
_refine_ls_restrained_S_all 1.058
_refine_ls_R_factor_all 0.0300
_refine_ls_R_factor_gt 0.0277
_refine_ls_shift/su_max 0.002
_refine_ls_shift/su_mean 0.000
_refine_ls_structure_factor_coef Fsqd
_refine_ls_weighting_details 'calc w=1/[\s^2^(Fo^2^)+(0.0520P)^2^+0.9140P] where P=(Fo^2^+2Fc^2^)/3'
_refine_ls_weighting_scheme calc
_refine_ls_wR_factor_gt 0.0732
_refine_ls_wR_factor_ref 0.0752
_reflns_number_gt 2140
_reflns_number_total 2313
_reflns_threshold_expression >2sigma(I)
_cod_data_source_file c1dt11037c.txt
_cod_data_source_block wy1853wm
_cod_depositor_comments
;
The following automatic conversions were performed:

'_symmetry_cell_setting' value 'Monoclinic' changed to 'monoclinic'
according to /home/saulius/struct/CIF-dictionaries/cif_core.dic
dictionary named 'cif_core.dic' version 2.4.1 from 2010-06-29.

Automatic conversion script
Id: cif_fix_values 1715 2011-07-08 13:25:40Z adriana 

The following automatic conversions were performed:

'_exptl_absorpt_correction_type' value 'multi-scans' was replaced
with the value 'multi-scan' as specified in the replacement file
'src/cod-tools/trunk/data/replacement-values/replacement_values.lst'.

Automatic conversion script
Id: cif_fix_values 5376 2017-05-30 11:51:03Z andrius 
;
_cod_original_sg_symbol_H-M P2(1)/n
_cod_database_code 7017536

loop_
_symmetry_equiv_pos_as_xyz
'x, y, z'
'-x+1/2, y+1/2, -z+1/2'
'-x, -y, -z'
'x-1/2, -y-1/2, z-1/2'

loop_
_atom_site_label
_atom_site_type_symbol
_atom_site_fract_x
_atom_site_fract_y
_atom_site_fract_z
_atom_site_U_iso_or_equiv
_atom_site_adp_type
_atom_site_occupancy
_atom_site_symmetry_multiplicity
_atom_site_calc_flag
_atom_site_refinement_flags
C1 C 0.0310(5) 0.1958(4) 0.6811(5) 0.0314(10) Uani 1 1 d .
C2 C -0.0406(6) 0.2857(4) 0.7147(5) 0.0384(12) Uani 1 1 d .
H2A H -0.1122 0.2769 0.7623 0.046 Uiso 1 1 calc R
C3 C -0.0064(6) 0.3882(5) 0.6781(6) 0.0462(14) Uani 1 1 d .
H3A H -0.0583 0.4478 0.6980 0.055 Uiso 1 1 calc R
C4 C 0.1005(6) 0.4038(4) 0.6140(6) 0.0472(14) Uani 1 1 d .
H4A H 0.1256 0.4740 0.5939 0.057 Uiso 1 1 calc R
C5 C 0.1717(5) 0.3166(4) 0.5786(5) 0.0419(12) Uani 1 1 d .
H5A H 0.2447 0.3264 0.5329 0.050 Uiso 1 1 calc R
C6 C 0.1350(5) 0.2142(4) 0.6110(5) 0.0331(11) Uani 1 1 d .
C7 C 0.1992(5) 0.1180(4) 0.5699(4) 0.0316(10) Uani 1 1 d .
C8 C 0.2966(5) 0.1086(5) 0.4919(5) 0.0408(12) Uani 1 1 d .
H8A H 0.3348 0.1707 0.4613 0.049 Uiso 1 1 calc R
C9 C 0.3372(5) 0.0088(6) 0.4594(5) 0.0462(13) Uani 1 1 d .
H9A H 0.4013 0.0024 0.4042 0.055 Uiso 1 1 calc R
C10 C 0.2848(5) -0.0831(5) 0.5068(5) 0.0446(13) Uani 1 1 d .
H10A H 0.3146 -0.1521 0.4870 0.053 Uiso 1 1 calc R
C11 C 0.1895(5) -0.0702(4) 0.5825(5) 0.0344(11) Uani 1 1 d .
C12 C 0.1157(5) -0.1533(4) 0.6403(5) 0.0332(11) Uani 1 1 d .
C13 C 0.0354(7) -0.3020(5) 0.6990(6) 0.0501(14) Uani 1 1 d .
H13A H 0.0201 -0.3758 0.7106 0.060 Uiso 1 1 calc R
C14 C -0.0297(6) -0.2195(4) 0.7465(6) 0.0404(12) Uani 1 1 d .
H14A H -0.0993 -0.2262 0.7965 0.049 Uiso 1 1 calc R
Cl1 Cl -0.16530(15) 0.06158(11) 0.83675(14) 0.0412(3) Uani 1 1 d .
N1 N 0.1474(4) 0.0281(3) 0.6130(4) 0.0287(9) Uani 1 1 d .
N2 N 0.0220(4) -0.1258(4) 0.7102(4) 0.0332(10) Uani 1 1 d .
N3 N 0.1258(5) -0.2591(3) 0.6322(4) 0.0420(11) Uani 1 1 d .
H3B H 0.1809 -0.2945 0.5913 0.050 Uiso 1 1 calc R
Pt1 Pt 0.003697(16) 0.042145(15) 0.715131(16) 0.02679(11) Uani 1 1 d .
O1 O 0.3267(5) 0.6420(3) 0.5153(4) 0.0583(11) Uani 1 1 d .

loop_
_atom_site_aniso_label
_atom_site_aniso_U_11
_atom_site_aniso_U_22
_atom_site_aniso_U_33
_atom_site_aniso_U_23
_atom_site_aniso_U_13
_atom_site_aniso_U_12
C1 0.031(2) 0.032(3) 0.031(2) 0.000(2) 0.004(2) -0.001(2)
C2 0.040(2) 0.032(3) 0.044(3) -0.004(2) 0.011(2) 0.004(2)
C3 0.062(4) 0.030(3) 0.045(3) 0.000(3) 0.007(3) 0.004(2)
C4 0.062(3) 0.031(3) 0.047(3) 0.008(2) 0.002(3) -0.010(2)
C5 0.041(3) 0.043(3) 0.041(3) 0.007(2) 0.007(2) -0.011(2)
C6 0.031(2) 0.036(3) 0.031(3) 0.003(2) 0.003(2) 0.000(2)
C7 0.025(2) 0.042(3) 0.028(2) 0.004(2) 0.0048(19) -0.007(2)
C8 0.031(2) 0.059(3) 0.033(3) 0.002(3) 0.008(2) -0.005(2)
C9 0.027(3) 0.076(4) 0.039(3) -0.001(3) 0.014(2) 0.005(3)
C10 0.033(3) 0.056(3) 0.045(3) -0.013(3) 0.004(2) 0.012(2)
C11 0.032(2) 0.040(3) 0.029(3) -0.003(2) 0.001(2) 0.006(2)
C12 0.035(2) 0.034(3) 0.029(2) -0.003(2) 0.001(2) 0.004(2)
C13 0.069(4) 0.031(3) 0.047(3) -0.002(3) 0.001(3) -0.005(3)
C14 0.054(3) 0.023(3) 0.044(3) -0.001(2) 0.009(3) -0.006(2)
Cl1 0.0475(8) 0.0387(6) 0.0433(8) 0.0004(6) 0.0250(6) -0.0027(5)
N1 0.024(2) 0.038(2) 0.025(2) -0.0015(17) 0.0079(18) 0.0036(16)
N2 0.037(2) 0.031(2) 0.032(2) -0.0002(17) 0.006(2) 0.0008(17)
N3 0.052(3) 0.032(2) 0.039(2) -0.006(2) -0.001(2) 0.010(2)
Pt1 0.02772(15) 0.02561(16) 0.02860(16) -0.00036(6) 0.00921(10) -0.00080(6)
O1 0.075(3) 0.051(2) 0.047(2) -0.0086(19) 0.003(2) 0.031(2)

loop_
_atom_type_symbol
_atom_type_description
_atom_type_scat_dispersion_real
_atom_type_scat_dispersion_imag
_atom_type_scat_source
C C 0.0033 0.0016 'International Tables Vol C Tables 4.2.6.8 and 6.1.1.4'
H H 0.0000 0.0000 'International Tables Vol C Tables 4.2.6.8 and 6.1.1.4'
N N 0.0061 0.0033 'International Tables Vol C Tables 4.2.6.8 and 6.1.1.4'
Cl Cl 0.1484 0.1585 'International Tables Vol C Tables 4.2.6.8 and 6.1.1.4'
Pt Pt -1.7033 8.3905 'International Tables Vol C Tables 4.2.6.8 and 6.1.1.4'
O O 0.0106 0.0060 'International Tables Vol C Tables 4.2.6.8 and 6.1.1.4'

loop_
_geom_angle_atom_site_label_1
_geom_angle_atom_site_label_2
_geom_angle_atom_site_label_3
_geom_angle
C6 C1 C2 117.1(5)
C6 C1 Pt1 113.4(4)
C2 C1 Pt1 129.4(4)
C3 C2 C1 120.1(5)
C3 C2 H2A 119.9
C1 C2 H2A 119.9
C4 C3 C2 121.2(5)
C4 C3 H3A 119.4
C2 C3 H3A 119.4
C3 C4 C5 119.7(5)
C3 C4 H4A 120.2
C5 C4 H4A 120.2
C4 C5 C6 119.3(5)
C4 C5 H5A 120.3
C6 C5 H5A 120.3
C5 C6 C1 122.4(5)
C5 C6 C7 122.3(5)
C1 C6 C7 115.2(4)
N1 C7 C8 118.8(5)
N1 C7 C6 111.7(4)
C8 C7 C6 129.4(5)
C9 C8 C7 119.7(5)
C9 C8 H8A 120.2
C7 C8 H8A 120.2
C8 C9 C10 120.7(5)
C8 C9 H9A 119.7
C10 C9 H9A 119.7
C11 C10 C9 117.6(6)
C11 C10 H10A 121.2
C9 C10 H10A 121.2
N1 C11 C10 121.8(5)
N1 C11 C12 110.0(5)
C10 C11 C12 128.1(5)
N3 C12 N2 111.1(5)
N3 C12 C11 128.8(5)
N2 C12 C11 120.0(5)
N3 C13 C14 107.4(5)
N3 C13 H13A 126.3
C14 C13 H13A 126.3
C13 C14 N2 108.5(6)
C13 C14 H14A 125.7
N2 C14 H14A 125.7
C7 N1 C11 121.3(5)
C7 N1 Pt1 118.4(3)
C11 N1 Pt1 120.2(4)
C12 N2 C14 105.8(5)
C12 N2 Pt1 109.9(4)
C14 N2 Pt1 144.2(4)
C12 N3 C13 107.1(5)
C12 N3 H3B 126.4
C13 N3 H3B 126.4
N1 Pt1 C1 81.09(19)
N1 Pt1 N2 79.79(16)
C1 Pt1 N2 160.8(2)
N1 Pt1 Cl1 179.09(12)
C1 Pt1 Cl1 98.07(16)
N2 Pt1 Cl1 101.06(12)

loop_
_geom_bond_atom_site_label_1
_geom_bond_atom_site_label_2
_geom_bond_distance
C1 C6 1.397(7)
C1 C2 1.409(7)
C1 Pt1 1.990(5)
C2 C3 1.405(8)
C2 H2A 0.9500
C3 C4 1.372(9)
C3 H3A 0.9500
C4 C5 1.387(8)
C4 H4A 0.9500
C5 C6 1.396(7)
C5 H5A 0.9500
C6 C7 1.466(7)
C7 N1 1.356(6)
C7 C8 1.394(7)
C8 C9 1.379(9)
C8 H8A 0.9500
C9 C10 1.398(9)
C9 H9A 0.9500
C10 C11 1.364(8)
C10 H10A 0.9500
C11 N1 1.359(7)
C11 C12 1.474(8)
C12 N3 1.334(6)
C12 N2 1.339(7)
C13 N3 1.355(9)
C13 C14 1.364(9)
C13 H13A 0.9500
C14 N2 1.366(7)
C14 H14A 0.9500
Cl1 Pt1 2.3129(14)
N1 Pt1 1.953(4)
N2 Pt1 2.114(5)
N3 H3B 0.8800
